data_8107226
loop_
_publ_author_name
'Al-Wahaibi, Lamya H.'
'Blacque, Olivier'
'Tiekink, Edward R. T.'
'El-Emam, Ali A.'

_publ_section_title
;
 Crystal structure of
 2-(adamantan-1-yl)-5-(3,5-dinitrophenyl)-1,3,4-oxadiazole, C18H18N4O5
;
_journal_issue 5
_journal_name_full 'Zeitschrift f\"ur Kristallographie - New Crystal Structures'
_journal_page_first 821
_journal_page_last 823
_journal_paper_doi 10.1515/ncrs-2022-0263
_journal_volume 237
_journal_year 2022
_chemical_formula_moiety 'C18 H18 N4 O5'
_chemical_formula_sum 'C18 H18 N4 O5'
_chemical_formula_weight 370.36
_space_group_crystal_system monoclinic
_space_group_IT_number 14
_space_group_name_Hall '-P 2ybc'
_space_group_name_H-M_alt 'P 1 21/c 1'
_atom_sites_solution_hydrogens geom
_atom_sites_solution_primary dual
_cell_angle_alpha 90
_cell_angle_beta 91.263(7)
_cell_angle_gamma 90
_cell_formula_units_Z 4
_cell_length_a 11.7553(8)
_cell_length_b 6.4876(4)
_cell_length_c 22.3442(15)
_cell_measurement_reflns_used 3896
_cell_measurement_temperature 160(1)
_cell_measurement_theta_max 76.1630
_cell_measurement_theta_min 3.7410
_cell_volume 1703.64(19)
_computing_cell_refinement 'CrysAlisPro [1]'
_computing_data_collection 'CrysAlisPro [1]'
_computing_data_reduction 'CrysAlisPro [1]'
_computing_molecular_graphics 'ORTEP-3 for Windows [4]'
_computing_publication_material 'SHELXT [3]'
_computing_structure_refinement 'SHELXT [3]'
_computing_structure_solution 'SHELXL [2]'
_diffrn_ambient_environment N~2~
_diffrn_ambient_temperature 160(1)
_diffrn_detector 'Hybrid Pixel Array Detector'
_diffrn_detector_area_resol_mean 5.8140
_diffrn_detector_type 'Pilatus 200K'
_diffrn_measured_fraction_theta_full 0.998
_diffrn_measured_fraction_theta_max 0.994
_diffrn_measurement_details
;
List of Runs (angles in degrees, time in seconds):

  # Type    Start    End  Width  t~exp~   \w     \q     \k     \f   Frames
--------------------------------------------------------------------------
  1  \w    -27.00  26.00   0.50    6.00    --   51.70 -19.00  30.00  106
  2  \w     32.00 128.00   0.50   24.00    --  105.75 -79.00 -16.09  192
  3  \w     97.00 178.00   0.50   24.00    --  105.75  30.00 120.00  162
  4  \w     94.00 178.00   0.50   24.00    --  105.75  45.00 150.00  168
  5  \w     94.00 178.00   0.50   24.00    --  105.75  45.00  90.00  168
  6  \w     91.00 177.00   0.50   24.00    --  105.75  61.00  60.00  172
  7  \w     97.00 178.00   0.50   24.00    --  105.75  30.00-150.00  162
  8  \w     50.00 128.00   0.50   24.00    --  105.75 -79.00 -88.35  156
  9  \w     35.00  71.00   0.50   24.00    --  105.75 -61.00 -90.00   72
 10  \w     43.00  88.00   0.50   24.00    --  105.75 -77.00 -60.00   90
 11  \w     35.00  71.00   0.50   24.00    --  105.75 -61.00   0.00   72
 12  \w     35.00  71.00   0.50   24.00    --  105.75 -61.00 -60.00   72
 13  \w     35.00  71.00   0.50   24.00    --  105.75 -61.00 -30.00   72
 14  \w     35.00  71.00   0.50   24.00    --  105.75 -61.00  30.00   72
 15  \w     33.00 105.00   0.50   24.00    --  105.75 -77.00  60.00  144
 16  \w     35.00  71.00   0.50   24.00    --  105.75 -61.00 120.00   72
 17  \w     32.00 128.00   0.50   24.00    --  105.75 -79.00-143.17  192
 18  \w    -66.00  18.00   0.50    6.00    --  -54.70  57.00  30.00  168
 19  \w    -35.00  -6.00   0.50   24.00    --  -84.25  30.00 -30.00   58
 20  \w    -35.00  -6.00   0.50   24.00    --  -84.25  30.00  30.00   58
 21  \w   -127.00 -41.00   0.50    6.00    --  -54.70 -57.00 -90.00  172
 22  \w   -132.00 -46.00   0.50    6.00    --  -54.70 -38.00-180.00  172
;
_diffrn_measurement_device 'four-circle diffractometer'
_diffrn_measurement_device_type 'XtaLAB Synergy, Dualflex, Pilatus 200K'
_diffrn_measurement_method '\w scans'
_diffrn_orient_matrix_type 'CrysAlisPro convention (1999, Acta A55, 543-557)'
_diffrn_orient_matrix_UB_11 0.0240267000
_diffrn_orient_matrix_UB_12 -0.2325021000
_diffrn_orient_matrix_UB_13 0.0063078000
_diffrn_orient_matrix_UB_21 0.0985799000
_diffrn_orient_matrix_UB_22 0.0196152000
_diffrn_orient_matrix_UB_23 -0.0439093000
_diffrn_orient_matrix_UB_31 0.0829161000
_diffrn_orient_matrix_UB_32 0.0442677000
_diffrn_orient_matrix_UB_33 0.0527965000
_diffrn_radiation_monochromator mirror
_diffrn_radiation_probe x-ray
_diffrn_radiation_type 'Cu K\a'
_diffrn_radiation_wavelength 1.54184
_diffrn_reflns_av_unetI/netI 0.0453
_diffrn_reflns_Laue_measured_fraction_full 0.998
_diffrn_reflns_Laue_measured_fraction_max 0.994
_diffrn_reflns_limit_h_max 14
_diffrn_reflns_limit_h_min -14
_diffrn_reflns_limit_k_max 8
_diffrn_reflns_limit_k_min -8
_diffrn_reflns_limit_l_max 27
_diffrn_reflns_limit_l_min -22
_diffrn_reflns_number 6232
_diffrn_reflns_point_group_measured_fraction_full 0.998
_diffrn_reflns_point_group_measured_fraction_max 0.994
_diffrn_reflns_theta_full 67.684
_diffrn_reflns_theta_max 74.550
_diffrn_reflns_theta_min 3.761
_diffrn_source 'micro-focus sealed X-ray tube'
_diffrn_source_type 'PhotonJet (Cu) X-ray Source'
_exptl_absorpt_coefficient_mu 0.902
_exptl_absorpt_correction_T_max 0.991
_exptl_absorpt_correction_T_min 0.926
_exptl_absorpt_correction_type analytical
_exptl_absorpt_process_details
;
CrysAlisPro [1]
;
_exptl_crystal_colour colourless
_exptl_crystal_density_diffrn 1.444
_exptl_crystal_description plate
_exptl_crystal_F_000 776
_exptl_crystal_size_max 0.12
_exptl_crystal_size_mid 0.07
_exptl_crystal_size_min 0.01
_refine_diff_density_max 0.248
_refine_diff_density_min -0.203
_refine_diff_density_rms 0.057
_refine_ls_extinction_coef .
_refine_ls_extinction_method none
_refine_ls_goodness_of_fit_ref 0.953
_refine_ls_hydrogen_treatment constr
_refine_ls_matrix_type full
_refine_ls_number_parameters 245
_refine_ls_number_reflns 6232
_refine_ls_number_restraints 0
_refine_ls_restrained_S_all 0.953
_refine_ls_R_factor_all 0.0871
_refine_ls_R_factor_gt 0.0531
_refine_ls_shift/su_max 0.000
_refine_ls_shift/su_mean 0.000
_refine_ls_structure_factor_coef Fsqd
_refine_ls_weighting_details 'w=1/[\s^2^(Fo^2^)+(0.0771P)^2^] where P=(Fo^2^+2Fc^2^)/3'
_refine_ls_weighting_scheme calc
_refine_ls_wR_factor_gt 0.1216
_refine_ls_wR_factor_ref 0.1376
_reflns_Friedel_coverage 0.000
_reflns_Friedel_fraction_full .
_reflns_Friedel_fraction_max .
_reflns_number_gt 4033
_reflns_number_total 6232
_reflns_threshold_expression 'I > 2\s(I)'
_twin_special_details
;
Component 2 rotated by -179.9337\% 
around [-0.01 -0.00 1.00] (reciprocal) or [0.00 -0.00 1.00] (direct)
;
_cod_data_source_file suppl_j_ncrs-2022-0263_suppl.cif
_cod_data_source_block shelx
_cod_database_code 8107226
_shelx_space_group_comment
;
The symmetry employed for this shelxl refinement is uniquely defined
by the following loop, which should always be used as a source of
symmetry information in preference to the above space-group names.
They are only intended as comments.
;
_shelx_estimated_absorpt_t_max 0.991
_shelx_estimated_absorpt_t_min 0.898
_olex2_refinement_description
;
1. Twinned data refinement
 Scales: 0.5597(14)
 0.4403(14)
2. Fixed Uiso
 At 1.2 times of:
  All C(H) groups, All C(H,H) groups
3.a Ternary CH refined with riding coordinates:
 C11(H11), C13(H13), C16(H16)
3.b Secondary CH2 refined with riding coordinates:
 C10(H10A,H10B), C12(H12A,H12B), C14(H14A,H14B), C15(H15A,H15B), C17(H17A,
 H17B), C18(H18A,H18B)
3.c Aromatic/amide H refined with riding coordinates:
 C2(H2), C4(H4), C6(H6)
;
_olex2_submission_special_instructions 'No special instructions were received'
_oxdiff_exptl_absorpt_empirical_details
;
Empirical correction (ABSPACK) includes:
- Absorption correction using spherical harmonics
- Frame scaling
;
_oxdiff_exptl_absorpt_empirical_full_max 1.532
_oxdiff_exptl_absorpt_empirical_full_min 0.723
_oxdiff_twin_integration_method simultaneous
_oxdiff_twin_items 2

loop_
_space_group_symop_operation_xyz
'x, y, z'
'-x, y+1/2, -z+1/2'
'-x, -y, -z'
'x, -y-1/2, z-1/2'

loop_
_atom_site_label
_atom_site_type_symbol
_atom_site_fract_x
_atom_site_fract_y
_atom_site_fract_z
_atom_site_U_iso_or_equiv
_atom_site_adp_type
_atom_site_occupancy
_atom_site_site_symmetry_order
_atom_site_calc_flag
_atom_site_refinement_flags_posn
_atom_site_refinement_flags_adp
_atom_site_refinement_flags_occupancy
_atom_site_disorder_assembly
_atom_site_disorder_group
C1 C 0.8577(2) 0.7819(4) 0.69232(10) 0.0333(6) Uani 1 1 d . . . . .
C2 C 0.8024(2) 0.9481(4) 0.71731(10) 0.0353(6) Uani 1 1 d . . . . .
H2 H 0.842743 1.053385 0.738362 0.042 Uiso 1 1 calc R U . . .
C3 C 0.6859(2) 0.9527(4) 0.71004(10) 0.0323(5) Uani 1 1 d . . . . .
C4 C 0.6242(2) 0.8020(4) 0.68018(10) 0.0324(5) Uani 1 1 d . . . . .
H4 H 0.543881 0.812750 0.675324 0.039 Uiso 1 1 calc R U . . .
C5 C 0.6827(2) 0.6341(4) 0.65740(10) 0.0325(6) Uani 1 1 d . . . . .
C6 C 0.8009(2) 0.6237(4) 0.66345(10) 0.0340(6) Uani 1 1 d . . . . .
H6 H 0.841465 0.509658 0.647932 0.041 Uiso 1 1 calc R U . . .
C7 C 0.6221(2) 0.4643(4) 0.62800(10) 0.0317(5) Uani 1 1 d . . . . .
C8 C 0.4828(2) 0.2888(4) 0.59284(10) 0.0330(6) Uani 1 1 d . . . . .
C9 C 0.3623(2) 0.2453(4) 0.57540(11) 0.0328(6) Uani 1 1 d . . . . .
C10 C 0.2827(2) 0.2846(5) 0.62800(11) 0.0385(6) Uani 1 1 d . . . . .
H10A H 0.304942 0.195270 0.662224 0.046 Uiso 1 1 calc R U . . .
H10B H 0.289245 0.430014 0.641056 0.046 Uiso 1 1 calc R U . . .
C11 C 0.1596(3) 0.2382(5) 0.60835(12) 0.0418(6) Uani 1 1 d . . . . .
H11 H 0.108048 0.262139 0.642671 0.050 Uiso 1 1 calc R U . . .
C12 C 0.1254(3) 0.3810(5) 0.55639(12) 0.0422(6) Uani 1 1 d . . . . .
H12A H 0.045432 0.353884 0.543939 0.051 Uiso 1 1 calc R U . . .
H12B H 0.131343 0.526470 0.569435 0.051 Uiso 1 1 calc R U . . .
C13 C 0.2035(3) 0.3437(5) 0.50361(11) 0.0392(6) Uani 1 1 d . . . . .
H13 H 0.180847 0.436678 0.469698 0.047 Uiso 1 1 calc R U . . .
C14 C 0.3271(2) 0.3877(4) 0.52273(11) 0.0371(6) Uani 1 1 d . . . . .
H14A H 0.334896 0.533664 0.535099 0.045 Uiso 1 1 calc R U . . .
H14B H 0.377670 0.363704 0.488570 0.045 Uiso 1 1 calc R U . . .
C15 C 0.1504(3) 0.0140(5) 0.58816(13) 0.0456(7) Uani 1 1 d . . . . .
H15A H 0.172820 -0.078254 0.621692 0.055 Uiso 1 1 calc R U . . .
H15B H 0.070632 -0.017583 0.576332 0.055 Uiso 1 1 calc R U . . .
C16 C 0.2277(3) -0.0235(5) 0.53526(12) 0.0424(6) Uani 1 1 d . . . . .
H16 H 0.220315 -0.170242 0.521993 0.051 Uiso 1 1 calc R U . . .
C17 C 0.3513(3) 0.0192(4) 0.55500(12) 0.0381(6) Uani 1 1 d . . . . .
H17A H 0.402608 -0.006822 0.521266 0.046 Uiso 1 1 calc R U . . .
H17B H 0.373608 -0.073891 0.588344 0.046 Uiso 1 1 calc R U . . .
C18 C 0.1941(3) 0.1192(5) 0.48338(12) 0.0434(7) Uani 1 1 d . . . . .
H18A H 0.244738 0.094967 0.449281 0.052 Uiso 1 1 calc R U . . .
H18B H 0.114952 0.089406 0.469918 0.052 Uiso 1 1 calc R U . . .
N1 N 0.9822(2) 0.7726(4) 0.69664(9) 0.0386(5) Uani 1 1 d . . . . .
N2 N 0.6232(2) 1.1268(4) 0.73577(9) 0.0366(5) Uani 1 1 d . . . . .
N3 N 0.6651(2) 0.2948(4) 0.60817(9) 0.0364(5) Uani 1 1 d . . . . .
N4 N 0.5728(2) 0.1799(4) 0.58514(9) 0.0361(5) Uani 1 1 d . . . . .
O1 O 1.03085(17) 0.6403(3) 0.66813(8) 0.0434(5) Uani 1 1 d . . . . .
O2 O 1.0322(2) 0.8980(4) 0.72841(11) 0.0627(7) Uani 1 1 d . . . . .
O3 O 0.6754(2) 1.2451(4) 0.76899(10) 0.0551(6) Uani 1 1 d . . . . .
O4 O 0.52210(17) 1.1428(3) 0.72273(8) 0.0429(5) Uani 1 1 d . . . . .
O5 O 0.50776(16) 0.4750(3) 0.62007(7) 0.0334(4) Uani 1 1 d . . . . .

loop_
_atom_site_aniso_label
_atom_site_aniso_U_11
_atom_site_aniso_U_22
_atom_site_aniso_U_33
_atom_site_aniso_U_23
_atom_site_aniso_U_13
_atom_site_aniso_U_12
C1 0.0397(14) 0.0329(14) 0.0274(11) 0.0024(9) -0.0003(9) -0.0010(11)
C2 0.0466(15) 0.0291(14) 0.0301(12) -0.0004(10) 0.0000(10) -0.0027(11)
C3 0.0411(14) 0.0284(14) 0.0274(11) 0.0027(9) 0.0018(9) 0.0031(11)
C4 0.0382(13) 0.0318(14) 0.0273(11) 0.0049(9) 0.0006(9) -0.0007(11)
C5 0.0448(15) 0.0265(14) 0.0263(11) 0.0030(9) 0.0014(10) -0.0015(11)
C6 0.0450(15) 0.0277(14) 0.0292(12) 0.0020(9) 0.0010(10) 0.0021(11)
C7 0.0379(14) 0.0296(14) 0.0277(11) 0.0020(9) -0.0005(9) -0.0007(11)
C8 0.0461(15) 0.0260(13) 0.0267(11) -0.0012(9) 0.0001(10) 0.0012(11)
C9 0.0408(14) 0.0268(14) 0.0308(12) -0.0009(9) 0.0002(10) -0.0011(11)
C10 0.0479(16) 0.0358(16) 0.0319(12) -0.0008(10) 0.0019(11) 0.0002(12)
C11 0.0469(16) 0.0402(17) 0.0385(14) 0.0001(11) 0.0071(11) -0.0002(13)
C12 0.0446(15) 0.0337(16) 0.0482(15) -0.0016(11) 0.0000(12) 0.0029(13)
C13 0.0475(15) 0.0338(15) 0.0361(13) 0.0053(10) -0.0029(11) 0.0031(12)
C14 0.0459(16) 0.0300(14) 0.0355(13) 0.0031(10) 0.0022(11) 0.0013(12)
C15 0.0471(17) 0.0381(17) 0.0515(16) 0.0084(12) -0.0003(12) -0.0061(13)
C16 0.0512(17) 0.0279(15) 0.0477(15) -0.0045(11) -0.0039(12) -0.0030(13)
C17 0.0468(15) 0.0268(14) 0.0406(13) -0.0013(10) -0.0021(11) -0.0010(12)
C18 0.0467(16) 0.0456(18) 0.0375(14) -0.0054(11) -0.0056(11) 0.0002(13)
N1 0.0431(13) 0.0398(14) 0.0329(11) -0.0036(9) 0.0009(9) 0.0000(11)
N2 0.0466(14) 0.0309(12) 0.0322(10) -0.0009(9) 0.0003(9) 0.0022(10)
N3 0.0427(13) 0.0308(12) 0.0355(11) -0.0031(9) -0.0003(8) 0.0004(10)
N4 0.0423(12) 0.0315(12) 0.0344(10) -0.0037(9) -0.0007(9) 0.0012(10)
O1 0.0442(11) 0.0412(12) 0.0450(10) -0.0024(8) 0.0084(8) 0.0048(9)
O2 0.0442(12) 0.0715(18) 0.0721(15) -0.0348(13) -0.0057(10) -0.0025(11)
O3 0.0619(14) 0.0430(13) 0.0600(13) -0.0215(10) -0.0108(10) 0.0063(11)
O4 0.0413(11) 0.0455(13) 0.0419(10) -0.0044(8) 0.0023(8) 0.0074(9)
O5 0.0411(10) 0.0251(10) 0.0339(8) -0.0026(7) -0.0005(7) -0.0008(8)

loop_
_atom_type_symbol
_atom_type_description
_atom_type_scat_dispersion_real
_atom_type_scat_dispersion_imag
_atom_type_scat_source
C C 0.0181 0.0091 'International Tables Vol C Tables 4.2.6.8 and 6.1.1.4'
H H 0.0000 0.0000 'International Tables Vol C Tables 4.2.6.8 and 6.1.1.4'
N N 0.0311 0.0180 'International Tables Vol C Tables 4.2.6.8 and 6.1.1.4'
O O 0.0492 0.0322 'International Tables Vol C Tables 4.2.6.8 and 6.1.1.4'

loop_
_exptl_crystal_face_index_h
_exptl_crystal_face_index_k
_exptl_crystal_face_index_l
_exptl_crystal_face_perp_dist
1 0 0 0.0034
2 0 5 0.0266
-1 0 0 0.0061
-2 0 -5 0.0210
2 4 1 0.0558
-1 -4 1 0.0574

loop_
_geom_angle_atom_site_label_1
_geom_angle_atom_site_label_2
_geom_angle_atom_site_label_3
_geom_angle
_geom_angle_site_symmetry_1
_geom_angle_site_symmetry_3
C2 C1 N1 118.9(2) . .
C6 C1 C2 122.9(3) . .
C6 C1 N1 118.3(2) . .
C1 C2 H2 121.8 . .
C3 C2 C1 116.4(2) . .
C3 C2 H2 121.8 . .
C2 C3 C4 123.6(3) . .
C2 C3 N2 118.4(2) . .
C4 C3 N2 118.0(2) . .
C3 C4 H4 120.9 . .
C3 C4 C5 118.2(2) . .
C5 C4 H4 120.9 . .
C4 C5 C6 120.2(2) . .
C4 C5 C7 121.0(2) . .
C6 C5 C7 118.8(2) . .
C1 C6 C5 118.8(3) . .
C1 C6 H6 120.6 . .
C5 C6 H6 120.6 . .
N3 C7 C5 127.3(2) . .
N3 C7 O5 113.2(2) . .
O5 C7 C5 119.5(2) . .
N4 C8 C9 129.9(2) . .
N4 C8 O5 111.9(2) . .
O5 C8 C9 118.2(2) . .
C8 C9 C10 111.1(2) . .
C8 C9 C14 108.9(2) . .
C8 C9 C17 109.4(2) . .
C10 C9 C14 109.0(2) . .
C10 C9 C17 109.6(2) . .
C17 C9 C14 108.9(2) . .
C9 C10 H10A 109.8 . .
C9 C10 H10B 109.8 . .
H10A C10 H10B 108.2 . .
C11 C10 C9 109.6(2) . .
C11 C10 H10A 109.8 . .
C11 C10 H10B 109.8 . .
C10 C11 H11 109.5 . .
C12 C11 C10 109.2(2) . .
C12 C11 H11 109.5 . .
C15 C11 C10 109.4(3) . .
C15 C11 H11 109.5 . .
C15 C11 C12 109.7(2) . .
C11 C12 H12A 109.7 . .
C11 C12 H12B 109.7 . .
H12A C12 H12B 108.2 . .
C13 C12 C11 109.7(2) . .
C13 C12 H12A 109.7 . .
C13 C12 H12B 109.7 . .
C12 C13 H13 109.5 . .
C12 C13 C14 109.7(2) . .
C14 C13 H13 109.5 . .
C18 C13 C12 109.7(3) . .
C18 C13 H13 109.5 . .
C18 C13 C14 108.8(2) . .
C9 C14 H14A 109.7 . .
C9 C14 H14B 109.7 . .
C13 C14 C9 109.7(2) . .
C13 C14 H14A 109.7 . .
C13 C14 H14B 109.7 . .
H14A C14 H14B 108.2 . .
C11 C15 H15A 109.7 . .
C11 C15 H15B 109.7 . .
H15A C15 H15B 108.2 . .
C16 C15 C11 110.0(2) . .
C16 C15 H15A 109.7 . .
C16 C15 H15B 109.7 . .
C15 C16 H16 109.4 . .
C15 C16 C17 108.9(2) . .
C15 C16 C18 110.0(3) . .
C17 C16 H16 109.4 . .
C18 C16 H16 109.4 . .
C18 C16 C17 109.6(2) . .
C9 C17 H17A 109.8 . .
C9 C17 H17B 109.8 . .
C16 C17 C9 109.3(2) . .
C16 C17 H17A 109.8 . .
C16 C17 H17B 109.8 . .
H17A C17 H17B 108.3 . .
C13 C18 C16 109.7(2) . .
C13 C18 H18A 109.7 . .
C13 C18 H18B 109.7 . .
C16 C18 H18A 109.7 . .
C16 C18 H18B 109.7 . .
H18A C18 H18B 108.2 . .
O1 N1 C1 118.3(2) . .
O1 N1 O2 123.2(2) . .
O2 N1 C1 118.5(2) . .
O3 N2 C3 118.0(2) . .
O4 N2 C3 117.7(2) . .
O4 N2 O3 124.3(2) . .
C7 N3 N4 105.8(2) . .
C8 N4 N3 106.9(2) . .
C7 O5 C8 102.3(2) . .

loop_
_geom_bond_atom_site_label_1
_geom_bond_atom_site_label_2
_geom_bond_distance
_geom_bond_site_symmetry_2
C1 C2 1.383(4) .
C1 C6 1.377(4) .
C1 N1 1.466(4) .
C2 H2 0.9500 .
C2 C3 1.376(4) .
C3 C4 1.381(4) .
C3 N2 1.473(3) .
C4 H4 0.9500 .
C4 C5 1.391(4) .
C5 C6 1.395(4) .
C5 C7 1.460(4) .
C6 H6 0.9500 .
C7 N3 1.292(4) .
C7 O5 1.354(3) .
C8 C9 1.488(4) .
C8 N4 1.287(4) .
C8 O5 1.381(3) .
C9 C10 1.540(4) .
C9 C14 1.546(4) .
C9 C17 1.540(4) .
C10 H10A 0.9900 .
C10 H10B 0.9900 .
C10 C11 1.533(4) .
C11 H11 1.0000 .
C11 C12 1.532(4) .
C11 C15 1.526(4) .
C12 H12A 0.9900 .
C12 H12B 0.9900 .
C12 C13 1.530(4) .
C13 H13 1.0000 .
C13 C14 1.532(4) .
C13 C18 1.529(4) .
C14 H14A 0.9900 .
C14 H14B 0.9900 .
C15 H15A 0.9900 .
C15 H15B 0.9900 .
C15 C16 1.526(4) .
C16 H16 1.0000 .
C16 C17 1.535(4) .
C16 C18 1.529(4) .
C17 H17A 0.9900 .
C17 H17B 0.9900 .
C18 H18A 0.9900 .
C18 H18B 0.9900 .
N1 O1 1.218(3) .
N1 O2 1.221(3) .
N2 O3 1.223(3) .
N2 O4 1.222(3) .
N3 N4 1.405(3) .

loop_
_geom_torsion_atom_site_label_1
_geom_torsion_atom_site_label_2
_geom_torsion_atom_site_label_3
_geom_torsion_atom_site_label_4
_geom_torsion
_geom_torsion_site_symmetry_1
_geom_torsion_site_symmetry_2
_geom_torsion_site_symmetry_3
_geom_torsion_site_symmetry_4
C1 C2 C3 C4 0.5(4) . . . .
C1 C2 C3 N2 -179.9(2) . . . .
C2 C1 C6 C5 2.1(4) . . . .
C2 C1 N1 O1 -170.8(2) . . . .
C2 C1 N1 O2 8.9(4) . . . .
C2 C3 C4 C5 1.5(4) . . . .
C2 C3 N2 O3 -9.3(3) . . . .
C2 C3 N2 O4 171.0(2) . . . .
C3 C4 C5 C6 -1.8(3) . . . .
C3 C4 C5 C7 176.9(2) . . . .
C4 C3 N2 O3 170.3(2) . . . .
C4 C3 N2 O4 -9.4(3) . . . .
C4 C5 C6 C1 0.1(3) . . . .
C4 C5 C7 N3 -175.6(2) . . . .
C4 C5 C7 O5 3.4(3) . . . .
C5 C7 N3 N4 178.7(2) . . . .
C5 C7 O5 C8 -178.7(2) . . . .
C6 C1 C2 C3 -2.4(4) . . . .
C6 C1 N1 O1 9.2(3) . . . .
C6 C1 N1 O2 -171.0(3) . . . .
C6 C5 C7 N3 3.1(4) . . . .
C6 C5 C7 O5 -177.9(2) . . . .
C7 C5 C6 C1 -178.6(2) . . . .
C7 N3 N4 C8 0.1(3) . . . .
C8 C9 C10 C11 180.0(2) . . . .
C8 C9 C14 C13 179.4(2) . . . .
C8 C9 C17 C16 -178.3(2) . . . .
C9 C8 N4 N3 178.1(2) . . . .
C9 C8 O5 C7 -178.5(2) . . . .
C9 C10 C11 C12 -60.8(3) . . . .
C9 C10 C11 C15 59.3(3) . . . .
C10 C9 C14 C13 -59.3(3) . . . .
C10 C9 C17 C16 59.7(3) . . . .
C10 C11 C12 C13 60.5(3) . . . .
C10 C11 C15 C16 -60.7(3) . . . .
C11 C12 C13 C14 -60.0(3) . . . .
C11 C12 C13 C18 59.5(3) . . . .
C11 C15 C16 C17 61.2(3) . . . .
C11 C15 C16 C18 -59.0(3) . . . .
C12 C11 C15 C16 59.1(3) . . . .
C12 C13 C14 C9 59.4(3) . . . .
C12 C13 C18 C16 -59.3(3) . . . .
C14 C9 C10 C11 60.0(3) . . . .
C14 C9 C17 C16 -59.4(3) . . . .
C14 C13 C18 C16 60.8(3) . . . .
C15 C11 C12 C13 -59.4(3) . . . .
C15 C16 C17 C9 -60.4(3) . . . .
C15 C16 C18 C13 59.0(3) . . . .
C17 C9 C10 C11 -59.1(3) . . . .
C17 C9 C14 C13 60.2(3) . . . .
C17 C16 C18 C13 -60.8(3) . . . .
C18 C13 C14 C9 -60.6(3) . . . .
C18 C16 C17 C9 60.0(3) . . . .
N1 C1 C2 C3 177.7(2) . . . .
N1 C1 C6 C5 -178.0(2) . . . .
N2 C3 C4 C5 -178.1(2) . . . .
N3 C7 O5 C8 0.4(3) . . . .
N4 C8 C9 C10 131.8(3) . . . .
N4 C8 C9 C14 -108.2(3) . . . .
N4 C8 C9 C17 10.8(4) . . . .
N4 C8 O5 C7 -0.3(3) . . . .
O5 C7 N3 N4 -0.4(3) . . . .
O5 C8 C9 C10 -50.3(3) . . . .
O5 C8 C9 C14 69.7(3) . . . .
O5 C8 C9 C17 -171.4(2) . . . .
O5 C8 N4 N3 0.1(3) . . . .

loop_
_twin_individual_id
_twin_individual_mass_fraction_refined
_oxdiff_twin_reflns_isolated
_oxdiff_twin_reflns_overlapped
_twin_individual_twin_lattice_type
_twin_individual_twin_matrix_11
_twin_individual_twin_matrix_12
_twin_individual_twin_matrix_13
_twin_individual_twin_matrix_21
_twin_individual_twin_matrix_22
_twin_individual_twin_matrix_23
_twin_individual_twin_matrix_31
_twin_individual_twin_matrix_32
_twin_individual_twin_matrix_33
1 0.5597(14) 10262 6478 ref 1.0000 0.0000 0.0000 0.0000 1.0000 0.0000 0.0000 0.0000 1.0000
2 0.4403(14) 10281 6478 nmt -0.9999 0.0026 -0.0236 -0.0006 -1.0002 -0.0001 0.0002 -0.0007 1.0004
